data_1559909
loop_
_publ_author_name
'Zhai, Xiaofang'
'Pang, Maofu'
'Feng, Lei'
'Jia, Jiong'
'Tung, Chen-Ho'
'Wang, Wenguang'

_publ_section_title
;
 Dehydrogenation of iron amido-borane and resaturation of the imino-borane
 complex
;
_journal_issue 8
_journal_name_full 'Chemical Science'
_journal_page_first 2885
_journal_page_last 2889
_journal_paper_doi 10.1039/D0SC06787C
_journal_volume 12
_journal_year 2021
_chemical_formula_moiety 'C46 H45.4 B Fe N P2, C32 H12 B F24'
_chemical_formula_sum 'C81 H67 B2 F24 Fe N P2'
_chemical_formula_weight 1649.76
_space_group_crystal_system monoclinic
_space_group_IT_number 14
_space_group_name_Hall '-P 2ybc'
_space_group_name_H-M_alt 'P 1 21/c 1'
_atom_sites_solution_hydrogens mixed
_audit_creation_date 2020-09-21
_audit_creation_method
;
Olex2 1.2
(compiled 2018.05.29 svn.r3508 for OlexSys, GUI svn.r5506)
;
_audit_update_record
;
2020-09-22 deposited with the CCDC.	2021-01-02 downloaded from the CCDC.
;
_cell_angle_alpha 90
_cell_angle_beta 93.6090(10)
_cell_angle_gamma 90
_cell_formula_units_Z 4
_cell_length_a 13.1206(2)
_cell_length_b 16.6063(2)
_cell_length_c 36.1078(5)
_cell_measurement_reflns_used 16148
_cell_measurement_temperature 173.00(10)
_cell_measurement_theta_max 75.4700
_cell_measurement_theta_min 3.3390
_cell_volume 7851.73(19)
_computing_cell_refinement 'CrysAlisPro 1.171.40.68a (Rigaku OD, 2019)'
_computing_data_collection 'CrysAlisPro 1.171.40.68a (Rigaku OD, 2019)'
_computing_data_reduction 'CrysAlisPro 1.171.40.68a (Rigaku OD, 2019)'
_computing_molecular_graphics 'Olex2 (Dolomanov et al., 2009)'
_computing_publication_material 'Olex2 (Dolomanov et al., 2009)'
_computing_structure_refinement 'XL (Sheldrick, 2008)'
_diffrn_ambient_environment N~2~
_diffrn_ambient_temperature 173.00(10)
_diffrn_detector 'Hybrid Pixel Array Detector'
_diffrn_detector_area_resol_mean 10.0000
_diffrn_detector_type HyPix
_diffrn_measured_fraction_theta_full 0.984
_diffrn_measured_fraction_theta_max 0.938
_diffrn_measurement_details
;
List of Runs (angles in degrees, time in seconds):

  # Type    Start    End  Width  t~exp~   \w     \q     \k     \f   Frames
#--------------------------------------------------------------------------
  1  \w     26.00 121.00   1.00    0.60    --   48.45  77.00 -60.00   95
  2  \w    100.00 134.00   1.00    5.70    --  106.49 119.00 -26.00   34
  3  \w     93.00 118.00   1.00    5.70    --  106.49 157.00 128.00   25
  4  \w    146.00 173.00   1.00    5.70    --  106.49  19.00  90.00   27
  5  \w     94.00 142.00   1.00    5.70    --  106.49  19.00  90.00   48
  6  \w     34.00  89.00   1.00    0.60    --   48.45-119.00-112.00   55
  7  \w     34.00 109.00   1.00    5.70    --  106.49-119.00-112.00   75
  8  \w     34.00  65.00   1.00    5.70    --  106.49 -57.00 -90.00   31
  9  \w     36.00 104.00   1.00    5.70    --  106.49 -99.00 -90.00   68
 10  \w     34.00 105.00   1.00    5.70    --  106.49 -99.00  60.00   71
 11  \w     80.00 130.00   1.00    5.70    --  106.49-157.00  92.00   50
 12  \w     60.00  85.00   1.00    0.60    --   48.45-157.00  92.00   25
 13  \w     34.00  66.00   1.00    5.70    --  106.49 -57.00 120.00   32
 14  \w     34.00  66.00   1.00    5.70    --  106.49 -57.00  60.00   32
 15  \w    -70.00 -25.00   1.00    0.60    --  -48.45 119.00 -26.00   45
 16  \w    -73.00 -48.00   1.00    5.70    --  -86.25 119.00 -26.00   25
 17  \w    -43.00 -13.00   1.00    5.70    --  -86.25  38.00  90.00   30
 18  \w    -43.00 -13.00   1.00    5.70    --  -86.25  38.00 150.00   30
 19  \w    -93.00 -68.00   1.00    0.60    --  -48.45 157.00 128.00   25
 20  \w    -92.00 -67.00   1.00    5.70    --  -86.25 157.00 128.00   25
 21  \w    -66.00 -14.00   1.00    5.70    --  -86.25  57.00-180.00   52
 22  \w   -119.00 -78.00   1.00    5.70    --  -86.25-119.00-112.00   41
 23  \w   -110.00 -85.00   1.00    0.60    --  -48.45-157.00  92.00   25
 24  \w   -120.00 -73.00   1.00    0.60    --  -48.45-125.00  90.00   47
;
_diffrn_measurement_device 'four-circle diffractometer'
_diffrn_measurement_device_type 'XtaLAB Synergy, Dualflex, HyPix'
_diffrn_measurement_method '\w scans'
_diffrn_orient_matrix_type 'CrysAlisPro convention (1999,Acta A55,543-557)'
_diffrn_orient_matrix_UB_11 0.0388932000
_diffrn_orient_matrix_UB_12 -0.0323933000
_diffrn_orient_matrix_UB_13 0.0383244000
_diffrn_orient_matrix_UB_21 0.0294410000
_diffrn_orient_matrix_UB_22 0.0861471000
_diffrn_orient_matrix_UB_23 0.0124040000
_diffrn_orient_matrix_UB_31 -0.1069649000
_diffrn_orient_matrix_UB_32 0.0118688000
_diffrn_orient_matrix_UB_33 0.0143743000
_diffrn_radiation_monochromator mirror
_diffrn_radiation_probe x-ray
_diffrn_radiation_type CuK\a
_diffrn_radiation_wavelength 1.54184
_diffrn_reflns_av_R_equivalents 0.0489
_diffrn_reflns_av_unetI/netI 0.0486
_diffrn_reflns_Laue_measured_fraction_full 0.984
_diffrn_reflns_Laue_measured_fraction_max 0.938
_diffrn_reflns_limit_h_max 12
_diffrn_reflns_limit_h_min -16
_diffrn_reflns_limit_k_max 19
_diffrn_reflns_limit_k_min -20
_diffrn_reflns_limit_l_max 45
_diffrn_reflns_limit_l_min -45
_diffrn_reflns_number 53180
_diffrn_reflns_point_group_measured_fraction_full 0.984
_diffrn_reflns_point_group_measured_fraction_max 0.938
_diffrn_reflns_theta_full 67.684
_diffrn_reflns_theta_max 76.333
_diffrn_reflns_theta_min 4.046
_diffrn_source 'micro-focus sealed X-ray tube'
_diffrn_source_type 'PhotonJet (Cu) X-ray Source'
_exptl_absorpt_coefficient_mu 2.817
_exptl_absorpt_correction_T_max 1.00000
_exptl_absorpt_correction_T_min 0.58716
_exptl_absorpt_correction_type multi-scan
_exptl_absorpt_process_details
;
CrysAlisPro 1.171.40.68a (Rigaku Oxford Diffraction, 2019)
Empirical absorption correction using spherical harmonics,
 implemented in SCALE3 ABSPACK scaling algorithm.
;
_exptl_crystal_colour 'metallic intense brown'
_exptl_crystal_density_diffrn 1.396
_exptl_crystal_description block
_exptl_crystal_F_000 3368
_exptl_crystal_size_max 0.1
_exptl_crystal_size_mid 0.05
_exptl_crystal_size_min 0.01
_refine_diff_density_max 1.219
_refine_diff_density_min -0.629
_refine_diff_density_rms 0.076
_refine_ls_extinction_method none
_refine_ls_goodness_of_fit_ref 1.024
_refine_ls_hydrogen_treatment mixed
_refine_ls_matrix_type full
_refine_ls_number_parameters 1113
_refine_ls_number_reflns 15452
_refine_ls_number_restraints 150
_refine_ls_restrained_S_all 1.062
_refine_ls_R_factor_all 0.0973
_refine_ls_R_factor_gt 0.0806
_refine_ls_shift/su_max 0.001
_refine_ls_shift/su_mean 0.000
_refine_ls_structure_factor_coef Fsqd
_refine_ls_weighting_details 'w=1/[\s^2^(Fo^2^)+(0.1302P)^2^+9.8748P] where P=(Fo^2^+2Fc^2^)/3'
_refine_ls_weighting_scheme calc
_refine_ls_wR_factor_gt 0.2199
_refine_ls_wR_factor_ref 0.2347
_reflns_Friedel_coverage 0.000
_reflns_number_gt 12155
_reflns_number_total 15452
_reflns_threshold_expression 'I > 2\s(I)'
_cod_data_source_file d0sc06787c2.cif
_cod_data_source_block complex-3H-PPh3
_cod_depositor_comments 'Adding full bibliography for 1559907--1559911.cif.'
_cod_database_code 1559909
_shelx_shelxl_version_number 2014/7
_chemical_oxdiff_formula FePNCBF
_shelx_space_group_comment
;
The symmetry employed for this shelxl refinement is uniquely defined
by the following loop, which should always be used as a source of
symmetry information in preference to the above space-group names.
They are only intended as comments.
;
_shelx_estimated_absorpt_t_max 0.972
_shelx_estimated_absorpt_t_min 0.766
_diffrn_oxdiff_digest_frames
;
0108b80f52e7e11a7e2edee74daa99f60901013f45e
;
_reflns_odcompleteness_completeness 98.52
_reflns_odcompleteness_iscentric 1
_reflns_odcompleteness_theta 66.97
_olex2_refinement_description
;
1. Fixed Uiso
 At 1.2 times of:
  All C(H) groups, All C(H,H) groups, All N(H) groups
 At 1.5 times of:
  All C(H,H,H) groups
2. Uiso/Uaniso restraints and constraints
F7 \\sim F3AA \\sim F01X \\sim F2AA \\sim F02G \\sim F13: within 1.7A with
sigma of 0.004 and sigma for terminal atoms of 0.008
F0AA \\sim F01V \\sim F5 \\sim F02I \\sim F4 \\sim F00L: within 1.7A with sigma
of 0.004 and sigma for terminal atoms of 0.008
C1AA \\sim C10 \\sim C0AA \\sim C9 \\sim C3AA \\sim C2AA \\sim C8 \\sim C7
\\sim C4AA \\sim C6: within 1.7A with sigma of 0.004 and sigma for terminal
atoms of 0.008
Uanis(F1AA) \\sim Ueq, Uanis(F015) \\sim Ueq, Uanis(F10) \\sim Ueq, Uanis(F019)
\\sim Ueq, Uanis(F2) \\sim Ueq, Uanis(F01Y) \\sim Ueq: with sigma of 0.01 and
sigma for terminal atoms of 0.02
3. Others
 Fixed Sof: F00L(0.6) F015(0.7) F019(0.7) F01V(0.6) F01X(0.5) F01Y(0.7)
 F02G(0.5) F02I(0.6) C6(0.6) H6A(0.6) H6B(0.6) H6C(0.6) C10(0.6) H10A(0.6)
 H10B(0.6) H10C(0.6) C7(0.6) H7A(0.6) H7B(0.6) H7C(0.6) C9(0.6) H9A(0.6)
 H9B(0.6) H9C(0.6) C8(0.6) H8A(0.6) H8B(0.6) H8C(0.6) F7(0.5) C0AA(0.4)
 H0AA(0.4) H0AB(0.4) H0AC(0.4) C1AA(0.4) H1AA(0.4) H1AB(0.4) C2AA(0.4)
 H2AA(0.4) H2AB(0.4) C3AA(0.4) H3AA(0.4) H3AB(0.4) C4AA(0.4) H4AA(0.4)
 H4AB(0.4) F4(0.4) F5(0.4) F0AA(0.4) F2(0.3) F1AA(0.3) F10(0.3) F2AA(0.5)
 F3AA(0.5) F13(0.5)
4.a Ternary CH refined with riding coordinates:
 N1(H1)
4.b Secondary CH2 refined with riding coordinates:
 C1AA(H1AA,H1AB), C2AA(H2AA,H2AB), C3AA(H3AA,H3AB), C4AA(H4AA,H4AB)
4.c Aromatic/amide H refined with riding coordinates:
 C009(H009), C00B(H00B), C00C(H00C), C00I(H00I), C00M(H00M), C00N(H00N),
 C00Q(H00Q), C16(H16), C00W(H00W), C14(H14), C012(H012), C014(H014), C15(H15),
 C13(H13), C01C(H01C), C30(H30), C01O(H01O), C42(H42), C46(H46), C36(H36),
 C31(H31), C34(H34), C33(H33), C28(H28), C27(H27), C32(H32), C43(H43), C22(H22),
  C40(H40), C44(H44), C45(H45), C26(H26), C21(H21), C18(H18), C20(H20),
 C19(H19), C24(H24), C37(H37), C39(H39), C38(H38), C25(H25)
4.d Idealised Me refined as rotating group:
 C6(H6A,H6B,H6C), C10(H10A,H10B,H10C), C7(H7A,H7B,H7C), C9(H9A,H9B,H9C),
 C8(H8A,H8B,H8C), C0AA(H0AA,H0AB,H0AC)
;
_platon_squeeze_void_probe_radius 1.20
_olex2_submission_special_instructions 'No special instructions were received'
_oxdiff_exptl_absorpt_empirical_details
;
Empirical correction (ABSPACK) includes:
- Absorption correction using spherical harmonics
- Frame scaling
;
_oxdiff_exptl_absorpt_empirical_full_max 1.743
_oxdiff_exptl_absorpt_empirical_full_min 0.686

loop_
_space_group_symop_operation_xyz
'x, y, z'
'-x, y+1/2, -z+1/2'
'-x, -y, -z'
'x, -y-1/2, z-1/2'

loop_
_atom_site_label
_atom_site_type_symbol
_atom_site_fract_x
_atom_site_fract_y
_atom_site_fract_z
_atom_site_U_iso_or_equiv
_atom_site_adp_type
_atom_site_occupancy
_atom_site_site_symmetry_order
_atom_site_calc_flag
_atom_site_refinement_flags_posn
_atom_site_refinement_flags_adp
_atom_site_refinement_flags_occupancy
_atom_site_disorder_assembly
_atom_site_disorder_group
Fe1 Fe 0.52902(5) 0.82259(4) 0.67686(2) 0.04137(17) Uani 1 1 d . . . . .
P2 P 0.60275(7) 0.76848(6) 0.63022(3) 0.0412(2) Uani 1 1 d . . . . .
P1 P 0.32419(8) 0.90352(6) 0.60013(3) 0.0448(2) Uani 1 1 d . . . . .
F004 F -0.32970(18) 0.4986(2) 0.56565(9) 0.0762(8) Uani 1 1 d . . . . .
N1 N 0.3991(2) 0.77083(19) 0.65344(9) 0.0430(7) Uani 1 1 d . . . . .
H1 H 0.3547 0.7500 0.6721 0.052 Uiso 1 1 calc R . . . .
F006 F 0.5702(2) 0.4156(3) 0.65173(9) 0.1109(15) Uani 1 1 d . . . . .
C007 C 0.0793(2) 0.29124(19) 0.61642(9) 0.0324(6) Uani 1 1 d . . . . .
C008 C 0.0198(2) 0.43910(18) 0.59014(9) 0.0304(6) Uani 1 1 d . . . . .
C009 C 0.0468(2) 0.51008(19) 0.57263(9) 0.0335(7) Uani 1 1 d . . . . .
H009 H 0.1147 0.5264 0.5746 0.040 Uiso 1 1 calc R . . . .
F00A F 0.0676(3) 0.0920(3) 0.52833(10) 0.1204(16) Uani 1 1 d . . . . .
C00B C 0.2494(2) 0.39069(19) 0.57327(8) 0.0307(6) Uani 1 1 d . . . . .
H00B H 0.2001 0.3852 0.5538 0.037 Uiso 1 1 calc R . . . .
C00C C 0.0433(3) 0.2532(2) 0.58371(10) 0.0360(7) Uani 1 1 d . . . . .
H00C H 0.0228 0.2848 0.5633 0.043 Uiso 1 1 calc R . . . .
C00D C 0.3517(2) 0.3908(2) 0.56561(9) 0.0335(7) Uani 1 1 d . . . . .
F00E F 0.1379(4) 0.6721(2) 0.68343(11) 0.1175(15) Uani 1 1 d . . . . .
F00F F 0.1545(5) 0.0335(2) 0.66972(10) 0.1283(18) Uani 1 1 d . . . . .
F00G F -0.0449(5) 0.1825(2) 0.52093(12) 0.138(2) Uani 1 1 d . . . . .
C00H C 0.2178(2) 0.39864(18) 0.60945(9) 0.0295(6) Uani 1 1 d . . . . .
C00I C 0.1173(3) 0.5034(2) 0.66915(9) 0.0373(7) Uani 1 1 d . . . . .
H00I H 0.1595 0.5289 0.6530 0.045 Uiso 1 1 calc R . . . .
C00J C -0.0240(3) 0.5574(2) 0.55230(10) 0.0397(7) Uani 1 1 d . . . . .
C00K C 0.0772(2) 0.4277(2) 0.65935(9) 0.0335(7) Uani 1 1 d . . . . .
F00L F 0.3319(6) 0.3241(4) 0.50925(19) 0.0878(18) Uani 0.6 1 d . U P A 1
C00M C 0.4275(3) 0.4006(2) 0.59368(10) 0.0394(7) Uani 1 1 d . . . . .
H00M H 0.4960 0.4020 0.5885 0.047 Uiso 1 1 calc R . . . .
C00N C 0.2955(3) 0.4066(2) 0.63714(9) 0.0381(7) Uani 1 1 d . . . . .
H00N H 0.2783 0.4110 0.6617 0.046 Uiso 1 1 calc R . . . .
F00O F -0.2885(2) 0.4137(3) 0.52589(16) 0.136(2) Uani 1 1 d . . . . .
C00P C 0.0965(3) 0.5420(2) 0.70202(11) 0.0467(9) Uani 1 1 d . . . . .
C00Q C -0.0840(3) 0.4180(2) 0.58560(11) 0.0387(7) Uani 1 1 d . . . . .
H00Q H -0.1060 0.3713 0.5968 0.046 Uiso 1 1 calc R . . . .
C00R C 0.3982(3) 0.4083(2) 0.62946(10) 0.0429(8) Uani 1 1 d . . . . .
F00S F -0.0734(4) 0.0776(3) 0.54912(13) 0.1228(15) Uani 1 1 d . . . . .
F00T F 0.4655(3) 0.3628(4) 0.68668(11) 0.141(2) Uani 1 1 d . . . . .
C12 C 0.4069(3) 0.7157(2) 0.62243(10) 0.0416(8) Uani 1 1 d . . . . .
C16 C 0.5076(3) 0.6622(2) 0.57501(12) 0.0481(9) Uani 1 1 d . . . . .
H16 H 0.5688 0.6601 0.5633 0.058 Uiso 1 1 calc R . . . .
C00W C 0.1101(3) 0.2409(2) 0.64574(10) 0.0430(8) Uani 1 1 d . . . . .
H00W H 0.1363 0.2638 0.6678 0.052 Uiso 1 1 calc R . . . .
C14 C 0.3358(3) 0.6183(3) 0.57890(13) 0.0531(10) Uani 1 1 d . . . . .
H14 H 0.2811 0.5864 0.5702 0.064 Uiso 1 1 calc R . . . .
C00Y C 0.0370(3) 0.1699(2) 0.58053(11) 0.0433(8) Uani 1 1 d . . . . .
F00Z F 0.4667(3) 0.4884(4) 0.67813(13) 0.143(2) Uani 1 1 d . . . . .
C11 C 0.4994(3) 0.7127(2) 0.60585(10) 0.0404(8) Uani 1 1 d . . . . .
C41 C 0.7011(3) 0.6910(3) 0.63659(13) 0.0510(9) Uani 1 1 d . . . . .
C012 C 0.0133(3) 0.3936(2) 0.68441(11) 0.0484(9) Uani 1 1 d . . . . .
H012 H -0.0164 0.3438 0.6789 0.058 Uiso 1 1 calc R . . . .
C013 C 0.3825(3) 0.3784(3) 0.52701(10) 0.0457(9) Uani 1 1 d . . . . .
C014 C -0.1248(3) 0.5353(2) 0.54822(12) 0.0481(9) Uani 1 1 d . . . . .
H014 H -0.1721 0.5670 0.5346 0.058 Uiso 1 1 calc R . . . .
F015 F 0.0455(9) 0.6859(4) 0.5603(2) 0.116(4) Uani 0.7 1 d . U P B 2
C15 C 0.4264(3) 0.6156(2) 0.56176(13) 0.0524(10) Uani 1 1 d . . . . .
H15 H 0.4328 0.5824 0.5413 0.063 Uiso 1 1 calc R . . . .
C13 C 0.3255(3) 0.6686(2) 0.60918(12) 0.0493(9) Uani 1 1 d . . . . .
H13 H 0.2640 0.6706 0.6206 0.059 Uiso 1 1 calc R . . . .
C29 C 0.1879(3) 0.8861(2) 0.59990(11) 0.0482(9) Uani 1 1 d . . . . .
F019 F 0.0917(6) 0.6254(3) 0.5151(2) 0.0944(18) Uani 0.7 1 d . U P B 2
F01A F -0.2883(3) 0.3818(3) 0.5835(2) 0.178(3) Uani 1 1 d . . . . .
C01B C -0.1545(3) 0.4644(2) 0.56502(13) 0.0486(9) Uani 1 1 d . . . . .
C01C C 0.0334(4) 0.5058(3) 0.72672(12) 0.0593(11) Uani 1 1 d . . . . .
H01C H 0.0195 0.5310 0.7488 0.071 Uiso 1 1 calc R . . . .
C01D C -0.0018(4) 0.1326(2) 0.54462(13) 0.0588(11) Uani 1 1 d . . . . .
F01E F 0.1145(6) 0.6561(3) 0.73930(14) 0.173(3) Uani 1 1 d . . . . .
C23 C 0.3410(3) 1.0125(2) 0.60024(12) 0.0496(9) Uani 1 1 d . . . . .
C01G C 0.1029(4) 0.1571(2) 0.64320(11) 0.0513(10) Uani 1 1 d . . . . .
C01H C 0.0095(3) 0.6342(3) 0.53547(13) 0.0538(10) Uani 1 1 d . . . . .
C30 C 0.1418(4) 0.8600(3) 0.63170(13) 0.0644(12) Uani 1 1 d . . . . .
H30 H 0.1817 0.8467 0.6530 0.077 Uiso 1 1 calc R . . . .
F01J F 0.0762(6) 0.1168(4) 0.70311(13) 0.182(3) Uani 1 1 d . . . . .
C35 C 0.6559(3) 0.8343(3) 0.59559(13) 0.0537(10) Uani 1 1 d . . . . .
B01L B 0.0973(3) 0.3889(2) 0.61861(10) 0.0301(7) Uani 1 1 d . . . . .
C01M C 0.1430(4) 0.6213(3) 0.71062(13) 0.0633(12) Uani 1 1 d . . . . .
C01N C -0.0077(4) 0.4318(3) 0.71761(13) 0.0608(12) Uani 1 1 d . . . . .
C01O C 0.0669(4) 0.1207(2) 0.61068(12) 0.0514(10) Uani 1 1 d . . . . .
H01O H 0.0625 0.0650 0.6088 0.062 Uiso 1 1 calc R . . . .
C17 C 0.3641(4) 0.8709(3) 0.55522(11) 0.0545(10) Uani 1 1 d . . . . .
C42 C 0.6756(3) 0.6137(3) 0.64745(16) 0.0649(13) Uani 1 1 d . . . . .
H42 H 0.6074 0.6007 0.6498 0.078 Uiso 1 1 calc R . . . .
C01R C -0.2653(4) 0.4390(3) 0.56043(19) 0.0742(15) Uani 1 1 d . . . . .
C01S C 0.4753(3) 0.4182(5) 0.66129(14) 0.0790(18) Uani 1 1 d . . . . .
C46 C 0.8035(3) 0.7080(3) 0.63358(15) 0.0658(12) Uani 1 1 d . . . . .
H46 H 0.8232 0.7594 0.6266 0.079 Uiso 1 1 calc R . . . .
F01U F 0.2213(6) 0.1325(3) 0.69413(14) 0.161(2) Uani 1 1 d . . . . .
F01V F 0.3592(6) 0.4451(4) 0.50660(13) 0.0885(15) Uani 0.6 1 d . U P A 1
C36 C 0.6570(4) 0.9175(3) 0.60090(17) 0.0706(13) Uani 1 1 d . . . . .
H36 H 0.6302 0.9394 0.6219 0.085 Uiso 1 1 calc R . . . .
F01X F -0.1197(11) 0.3251(5) 0.7336(3) 0.118(3) Uani 0.5 1 d . U P C 1
F01Y F -0.0581(5) 0.6683(6) 0.5127(3) 0.134(3) Uani 0.7 1 d . U P B 2
C31 C 0.0373(4) 0.8541(4) 0.63127(16) 0.0751(14) Uani 1 1 d . . . . .
H31 H 0.0070 0.8367 0.6525 0.090 Uiso 1 1 calc R . . . .
C34 C 0.1252(4) 0.9034(3) 0.56840(13) 0.0581(10) Uani 1 1 d . . . . .
H34 H 0.1544 0.9197 0.5468 0.070 Uiso 1 1 calc R . . . .
C33 C 0.0202(4) 0.8967(3) 0.56866(16) 0.0671(13) Uani 1 1 d . . . . .
H33 H -0.0208 0.9082 0.5474 0.081 Uiso 1 1 calc R . . . .
F022 F 0.2445(4) 0.6164(3) 0.7159(2) 0.189(3) Uani 1 1 d . . . . .
C1 C 0.5587(6) 0.7657(3) 0.72654(13) 0.0823(19) Uani 1 1 d . . . . .
C28 C 0.3058(4) 1.0593(3) 0.57014(16) 0.0690(13) Uani 1 1 d . . . . .
H28 H 0.2765 1.0346 0.5490 0.083 Uiso 1 1 calc R . . . .
C025 C 0.1311(6) 0.1067(3) 0.67646(14) 0.0832(19) Uani 1 1 d . . . . .
C27 C 0.3141(4) 1.1423(3) 0.57140(19) 0.0787(16) Uani 1 1 d . . . . .
H27 H 0.2905 1.1727 0.5510 0.094 Uiso 1 1 calc R . . . .
C32 C -0.0229(4) 0.8732(3) 0.60023(16) 0.0701(13) Uani 1 1 d . . . . .
H32 H -0.0936 0.8701 0.6007 0.084 Uiso 1 1 calc R . . . .
C43 C 0.7495(4) 0.5561(3) 0.6548(2) 0.0850(18) Uani 1 1 d . . . . .
H43 H 0.7311 0.5048 0.6622 0.102 Uiso 1 1 calc R . . . .
C22 C 0.4445(4) 0.9088(4) 0.53955(14) 0.0736(14) Uani 1 1 d . . . . .
H22 H 0.4791 0.9499 0.5525 0.088 Uiso 1 1 calc R . . . .
C40 C 0.6984(4) 0.8042(4) 0.56373(14) 0.0677(13) Uani 1 1 d . . . . .
H40 H 0.6989 0.7490 0.5595 0.081 Uiso 1 1 calc R . . . .
C44 C 0.8504(4) 0.5743(4) 0.65110(19) 0.0832(18) Uani 1 1 d . . . . .
H44 H 0.9003 0.5351 0.6557 0.100 Uiso 1 1 calc R . . . .
C45 C 0.8772(4) 0.6490(4) 0.64089(18) 0.0814(17) Uani 1 1 d . . . . .
H45 H 0.9457 0.6612 0.6387 0.098 Uiso 1 1 calc R . . . .
C26 C 0.3564(6) 1.1799(3) 0.60210(19) 0.0856(18) Uani 1 1 d . . . . .
H26 H 0.3638 1.2355 0.6028 0.103 Uiso 1 1 calc R . . . .
C2 C 0.6437(5) 0.8044(7) 0.71835(15) 0.095(2) Uani 1 1 d . . . . .
B1 B 0.3868(3) 0.8614(3) 0.64763(12) 0.0447(9) Uani 1 1 d . . . . .
F02G F -0.1550(12) 0.4429(10) 0.7481(4) 0.146(4) Uani 0.5 1 d . U P C 1
C5 C 0.4833(4) 0.8264(6) 0.72996(13) 0.094(3) Uani 1 1 d . . . . .
F02I F 0.4803(4) 0.3727(6) 0.52397(16) 0.0928(17) Uani 0.6 1 d . U P A 1
C02J C -0.0764(9) 0.3927(5) 0.7431(2) 0.122(3) Uani 1 1 d . . . . .
C21 C 0.4746(5) 0.8867(5) 0.50478(17) 0.092(2) Uani 1 1 d . . . . .
H21 H 0.5274 0.9141 0.4943 0.111 Uiso 1 1 calc R . . . .
C18 C 0.3143(5) 0.8081(3) 0.53653(14) 0.0761(16) Uani 1 1 d . . . . .
H18 H 0.2596 0.7822 0.5466 0.091 Uiso 1 1 calc R . . . .
C20 C 0.4272(7) 0.8252(5) 0.48629(18) 0.101(2) Uani 1 1 d . . . . .
H20 H 0.4472 0.8100 0.4630 0.121 Uiso 1 1 calc R . . . .
C4 C 0.5302(11) 0.8979(4) 0.72212(18) 0.125(4) Uani 1 1 d . . . . .
C19 C 0.3478(7) 0.7846(4) 0.50235(17) 0.107(3) Uani 1 1 d . . . . .
H19 H 0.3167 0.7410 0.4900 0.129 Uiso 1 1 calc R . . . .
C24 C 0.3809(6) 1.0515(3) 0.63093(17) 0.096(2) Uani 1 1 d . . . . .
H24 H 0.4040 1.0221 0.6517 0.115 Uiso 1 1 calc R . . . .
C37 C 0.6976(6) 0.9676(4) 0.5750(2) 0.100(2) Uani 1 1 d . . . . .
H37 H 0.6976 1.0230 0.5788 0.121 Uiso 1 1 calc R . . . .
C39 C 0.7397(5) 0.8557(5) 0.53835(18) 0.096(2) Uani 1 1 d . . . . .
H39 H 0.7688 0.8352 0.5175 0.115 Uiso 1 1 calc R . . . .
C38 C 0.7372(6) 0.9375(6) 0.5445(2) 0.109(3) Uani 1 1 d . . . . .
H38 H 0.7632 0.9723 0.5273 0.130 Uiso 1 1 calc R . . . .
C3 C 0.6279(10) 0.8815(7) 0.7136(2) 0.126(4) Uani 1 1 d . . . . .
C25 C 0.3873(8) 1.1344(4) 0.6314(2) 0.124(3) Uani 1 1 d . . . . .
H25 H 0.4139 1.1597 0.6529 0.149 Uiso 1 1 calc R . . . .
C6 C 0.5442(15) 0.6768(6) 0.7354(3) 0.116(5) Uani 0.6 1 d . U P D 1
H6A H 0.4736 0.6625 0.7306 0.174 Uiso 0.6 1 calc GR . P D 1
H6B H 0.5643 0.6671 0.7610 0.174 Uiso 0.6 1 calc GR . P D 1
H6C H 0.5854 0.6447 0.7200 0.174 Uiso 0.6 1 calc GR . P D 1
C10 C 0.3736(8) 0.8132(13) 0.7417(3) 0.141(7) Uani 0.6 1 d . U P D 1
H10A H 0.3379 0.8637 0.7412 0.211 Uiso 0.6 1 calc GR . P D 1
H10B H 0.3759 0.7914 0.7664 0.211 Uiso 0.6 1 calc GR . P D 1
H10C H 0.3387 0.7763 0.7248 0.211 Uiso 0.6 1 calc GR . P D 1
C7 C 0.7508(8) 0.7630(10) 0.7183(3) 0.105(3) Uani 0.6 1 d . U P D 1
H7A H 0.7422 0.7066 0.7132 0.158 Uiso 0.6 1 calc GR . P D 1
H7B H 0.7866 0.7700 0.7421 0.158 Uiso 0.6 1 calc GR . P D 1
H7C H 0.7895 0.7870 0.6994 0.158 Uiso 0.6 1 calc GR . P D 1
C9 C 0.4867(12) 0.9846(8) 0.7235(3) 0.110(3) Uani 0.6 1 d . U P E 1
H9A H 0.5189 1.0177 0.7058 0.165 Uiso 0.6 1 calc GR . P E 1
H9B H 0.4998 1.0063 0.7479 0.165 Uiso 0.6 1 calc GR . P E 1
H9C H 0.4144 0.9833 0.7175 0.165 Uiso 0.6 1 calc GR . P E 1
C8 C 0.7158(11) 0.9439(9) 0.7062(4) 0.119(3) Uani 0.6 1 d . U P D 1
H8A H 0.7529 0.9256 0.6857 0.179 Uiso 0.6 1 calc GR . P D 1
H8B H 0.7614 0.9483 0.7280 0.179 Uiso 0.6 1 calc GR . P D 1
H8C H 0.6862 0.9956 0.7004 0.179 Uiso 0.6 1 calc GR . P D 1
F7 F -0.0321(11) 0.3992(8) 0.7790(3) 0.149(3) Uani 0.5 1 d . U P C 1
H1A H 0.472(2) 0.8986(19) 0.6463(9) 0.019(7) Uiso 1 1 d . . . . .
H1B H 0.334(3) 0.894(3) 0.6702(13) 0.056(12) Uiso 1 1 d . . . . .
C0AA C 0.4016(17) 0.9399(13) 0.7350(5) 0.110(4) Uani 0.4 1 d . U P E 2
H0AA H 0.3802 0.9816 0.7178 0.164 Uiso 0.4 1 calc GR . P E 2
H0AB H 0.4082 0.9616 0.7596 0.164 Uiso 0.4 1 calc GR . P E 2
H0AC H 0.3517 0.8975 0.7339 0.164 Uiso 0.4 1 calc GR . P E 2
C1AA C 0.4248(17) 0.731(2) 0.7418(5) 0.160(7) Uani 0.4 1 d . U P D 2
H1AA H 0.3775 0.7056 0.7237 0.193 Uiso 0.4 1 calc R . P D 2
H1AB H 0.4168 0.7188 0.7677 0.193 Uiso 0.4 1 calc R . P D 2
C2AA C 0.7599(14) 0.8586(15) 0.7072(6) 0.115(3) Uani 0.4 1 d . U P D 2
H2AA H 0.8112 0.8708 0.7269 0.138 Uiso 0.4 1 calc R . P D 2
H2AB H 0.7829 0.8555 0.6822 0.138 Uiso 0.4 1 calc R . P D 2
C3AA C 0.6054(17) 0.9933(12) 0.7113(6) 0.114(3) Uani 0.4 1 d . U P D 2
H3AA H 0.5936 1.0189 0.6872 0.137 Uiso 0.4 1 calc R . P D 2
H3AB H 0.6320 1.0271 0.7316 0.137 Uiso 0.4 1 calc R . P D 2
C4AA C 0.661(2) 0.6884(12) 0.7276(5) 0.135(6) Uani 0.4 1 d . U P D 2
H4AA H 0.6645 0.6520 0.7067 0.162 Uiso 0.4 1 calc R . P D 2
H4AB H 0.6910 0.6702 0.7513 0.162 Uiso 0.4 1 calc R . P D 2
F4 F 0.4437(7) 0.3120(5) 0.52513(19) 0.0725(18) Uani 0.4 1 d . U P A 2
F5 F 0.4373(8) 0.4346(6) 0.5138(2) 0.0767(19) Uani 0.4 1 d . U P A 2
F0AA F 0.3049(7) 0.3612(7) 0.5018(2) 0.067(2) Uani 0.4 1 d . U P A 2
F2 F 0.013(2) 0.6301(8) 0.5010(3) 0.104(5) Uani 0.3 1 d . U P B 1
F1AA F -0.0594(10) 0.6942(5) 0.5411(4) 0.072(3) Uani 0.3 1 d . U P B 1
F10 F 0.0874(12) 0.6663(12) 0.5506(6) 0.105(7) Uani 0.3 1 d . U P B 1
F2AA F -0.1617(11) 0.3681(9) 0.7235(4) 0.153(3) Uani 0.5 1 d . U P C 2
F3AA F -0.0271(10) 0.3249(6) 0.7595(3) 0.137(3) Uani 0.5 1 d . U P C 2
F13 F -0.1211(14) 0.4325(9) 0.7673(3) 0.136(4) Uani 0.5 1 d . U P C 2

loop_
_atom_site_aniso_label
_atom_site_aniso_U_11
_atom_site_aniso_U_22
_atom_site_aniso_U_33
_atom_site_aniso_U_23
_atom_site_aniso_U_13
_atom_site_aniso_U_12
Fe1 0.0486(3) 0.0385(3) 0.0361(3) -0.0028(2) -0.0047(2) 0.0057(2)
P2 0.0350(4) 0.0415(5) 0.0464(5) -0.0079(4) -0.0028(4) 0.0021(4)
P1 0.0532(5) 0.0414(5) 0.0392(5) -0.0006(4) -0.0013(4) 0.0110(4)
F004 0.0360(12) 0.093(2) 0.099(2) -0.0030(17) 0.0006(13) 0.0094(13)
N1 0.0458(16) 0.0422(17) 0.0409(16) -0.0012(13) 0.0014(13) 0.0022(13)
F006 0.0349(14) 0.221(5) 0.074(2) -0.013(2) -0.0137(13) -0.0054(19)
C007 0.0348(16) 0.0286(15) 0.0350(16) 0.0014(13) 0.0099(13) 0.0036(12)
C008 0.0297(15) 0.0272(15) 0.0344(15) -0.0045(12) 0.0046(12) 0.0025(12)
C009 0.0302(15) 0.0310(16) 0.0397(17) 0.0003(13) 0.0047(13) 0.0002(12)
F00A 0.107(3) 0.175(4) 0.077(2) -0.071(3) -0.010(2) 0.025(3)
C00B 0.0322(15) 0.0317(15) 0.0284(14) -0.0015(12) 0.0032(12) 0.0039(12)
C00C 0.0398(17) 0.0284(16) 0.0400(17) 0.0022(13) 0.0045(14) 0.0005(13)
C00D 0.0344(16) 0.0336(16) 0.0332(16) -0.0002(13) 0.0062(13) 0.0045(13)
F00E 0.201(5) 0.0604(19) 0.089(3) -0.0033(18) -0.004(3) -0.052(2)
F00F 0.257(6) 0.0537(18) 0.073(2) 0.0211(16) 0.003(3) 0.051(3)
F00G 0.248(6) 0.0549(19) 0.097(3) -0.0141(18) -0.097(3) 0.010(2)
C00H 0.0325(15) 0.0248(14) 0.0313(15) 0.0011(12) 0.0032(12) 0.0029(11)
C00I 0.0414(18) 0.0366(17) 0.0342(16) -0.0025(14) 0.0053(14) 0.0032(14)
C00J 0.0426(18) 0.0308(17) 0.0455(19) 0.0029(14) 0.0007(15) 0.0014(14)
C00K 0.0342(16) 0.0327(16) 0.0340(16) -0.0005(13) 0.0046(13) 0.0042(13)
F00L 0.110(4) 0.101(4) 0.056(3) -0.034(3) 0.032(3) -0.028(3)
C00M 0.0276(15) 0.048(2) 0.0432(18) 0.0027(15) 0.0045(13) 0.0026(14)
C00N 0.0386(17) 0.0460(19) 0.0297(15) 0.0011(14) 0.0021(13) 0.0038(14)
F00O 0.0517(17) 0.144(4) 0.209(5) -0.112(4) -0.029(2) 0.0032(19)
C00P 0.057(2) 0.043(2) 0.0401(19) -0.0078(16) 0.0042(16) 0.0074(17)
C00Q 0.0318(16) 0.0292(16) 0.055(2) 0.0017(15) 0.0024(14) -0.0013(13)
C00R 0.0338(17) 0.058(2) 0.0361(17) -0.0009(16) -0.0044(14) 0.0007(15)
F00S 0.141(4) 0.106(3) 0.119(3) -0.024(2) -0.012(3) -0.069(3)
F00T 0.083(2) 0.263(6) 0.073(2) 0.074(3) -0.0379(18) -0.028(3)
C12 0.0416(18) 0.0412(19) 0.0415(18) -0.0014(15) -0.0009(14) 0.0050(15)
C16 0.0368(18) 0.051(2) 0.057(2) -0.0171(18) 0.0054(16) -0.0009(16)
C00W 0.061(2) 0.0352(18) 0.0336(17) 0.0002(14) 0.0075(15) 0.0078(16)
C14 0.044(2) 0.049(2) 0.067(3) -0.0045(19) -0.0012(18) -0.0135(17)
C00Y 0.054(2) 0.0309(17) 0.045(2) -0.0008(15) 0.0066(16) -0.0044(15)
F00Z 0.095(3) 0.217(5) 0.111(3) -0.100(4) -0.042(2) 0.015(3)
C11 0.0341(17) 0.0401(18) 0.0467(19) -0.0068(15) 0.0008(14) 0.0059(14)
C41 0.0392(19) 0.051(2) 0.062(2) -0.0118(19) -0.0047(17) 0.0054(16)
C012 0.060(2) 0.0387(19) 0.050(2) -0.0050(16) 0.0251(18) 0.0004(17)
C013 0.0392(19) 0.060(2) 0.0384(18) -0.0010(17) 0.0089(15) 0.0052(17)
C014 0.044(2) 0.0407(19) 0.058(2) 0.0044(17) -0.0091(17) 0.0063(16)
F015 0.213(11) 0.044(3) 0.096(4) -0.009(3) 0.041(6) -0.045(5)
C15 0.047(2) 0.045(2) 0.064(3) -0.0182(19) -0.0006(18) -0.0019(17)
C13 0.042(2) 0.052(2) 0.055(2) 0.0012(18) 0.0093(17) -0.0020(16)
C29 0.064(2) 0.0333(18) 0.048(2) -0.0041(16) 0.0035(18) 0.0034(16)
F019 0.106(4) 0.067(3) 0.115(5) 0.031(3) 0.050(4) -0.005(3)
F01A 0.0449(17) 0.140(4) 0.344(8) 0.138(5) -0.032(3) -0.031(2)
C01B 0.0337(18) 0.040(2) 0.071(3) 0.0008(18) -0.0067(17) 0.0006(15)
C01C 0.086(3) 0.053(2) 0.042(2) -0.0119(18) 0.022(2) 0.009(2)
C01D 0.080(3) 0.0317(19) 0.063(3) -0.0032(18) -0.008(2) -0.0042(19)
F01E 0.321(8) 0.090(3) 0.119(3) -0.070(3) 0.110(4) -0.083(4)
C23 0.052(2) 0.045(2) 0.051(2) 0.0029(17) 0.0008(17) 0.0071(17)
C01G 0.083(3) 0.0339(18) 0.0391(19) 0.0077(15) 0.0158(19) 0.0124(18)
C01H 0.060(2) 0.043(2) 0.058(2) 0.0127(19) -0.002(2) 0.0030(18)
C30 0.063(3) 0.077(3) 0.052(2) -0.002(2) -0.003(2) 0.005(2)
F01J 0.286(7) 0.177(5) 0.095(3) 0.092(3) 0.106(4) 0.124(5)
C35 0.046(2) 0.059(2) 0.055(2) 0.000(2) -0.0084(18) -0.0089(18)
B01L 0.0316(17) 0.0288(17) 0.0302(16) 0.0013(13) 0.0049(13) 0.0012(13)
C01M 0.089(4) 0.049(2) 0.051(2) -0.018(2) 0.002(2) -0.003(2)
C01N 0.085(3) 0.047(2) 0.055(2) -0.0059(19) 0.038(2) 0.001(2)
C01O 0.076(3) 0.0279(17) 0.051(2) 0.0046(16) 0.013(2) 0.0022(17)
C17 0.069(3) 0.054(2) 0.040(2) 0.0025(18) 0.0009(18) 0.025(2)
C42 0.045(2) 0.050(2) 0.098(4) -0.009(2) -0.009(2) 0.0034(18)
C01R 0.045(2) 0.057(3) 0.117(5) 0.009(3) -0.015(3) 0.000(2)
C01S 0.040(2) 0.148(6) 0.047(2) -0.008(3) -0.0082(19) 0.003(3)
C46 0.035(2) 0.079(3) 0.082(3) -0.002(3) -0.003(2) 0.001(2)
F01U 0.267(7) 0.105(3) 0.101(3) 0.033(3) -0.072(4) 0.023(4)
F01V 0.123(4) 0.103(4) 0.041(2) 0.011(2) 0.017(3) 0.004(4)
C36 0.070(3) 0.060(3) 0.079(3) -0.002(2) -0.009(3) -0.011(2)
F01X 0.184(7) 0.067(4) 0.115(5) 0.004(4) 0.099(5) -0.042(5)
F01Y 0.086(4) 0.127(6) 0.182(8) 0.117(6) -0.042(5) -0.016(4)
C31 0.060(3) 0.095(4) 0.071(3) 0.001(3) 0.008(2) -0.011(3)
C34 0.065(3) 0.053(2) 0.055(2) 0.006(2) -0.007(2) -0.005(2)
C33 0.064(3) 0.059(3) 0.076(3) 0.010(2) -0.015(2) -0.012(2)
F022 0.110(3) 0.101(3) 0.344(9) -0.078(5) -0.081(5) -0.013(3)
C1 0.151(6) 0.054(3) 0.039(2) 0.003(2) -0.019(3) -0.004(3)
C28 0.074(3) 0.054(3) 0.076(3) 0.011(2) -0.022(2) -0.007(2)
C025 0.158(6) 0.048(3) 0.044(2) 0.012(2) 0.013(3) 0.032(3)
C27 0.074(3) 0.062(3) 0.098(4) 0.028(3) -0.009(3) -0.004(3)
C32 0.050(2) 0.076(3) 0.084(4) -0.006(3) -0.003(2) -0.012(2)
C43 0.074(3) 0.047(3) 0.130(5) -0.013(3) -0.032(3) 0.012(2)
C22 0.057(3) 0.104(4) 0.059(3) 0.000(3) 0.005(2) 0.023(3)
C40 0.058(3) 0.090(4) 0.055(3) -0.004(2) 0.002(2) -0.021(2)
C44 0.060(3) 0.075(4) 0.110(5) -0.034(3) -0.027(3) 0.033(3)
C45 0.036(2) 0.112(5) 0.095(4) -0.011(4) -0.002(2) 0.018(3)
C26 0.122(5) 0.043(3) 0.093(4) 0.006(3) 0.008(4) -0.009(3)
C2 0.061(3) 0.177(8) 0.046(3) -0.010(4) -0.014(2) 0.024(4)
B1 0.050(2) 0.043(2) 0.041(2) -0.0002(18) -0.0022(18) 0.0096(18)
F02G 0.170(7) 0.143(6) 0.137(7) -0.010(6) 0.118(6) -0.036(5)
C5 0.056(3) 0.194(9) 0.031(2) -0.023(3) -0.0020(19) 0.000(4)
F02I 0.062(3) 0.157(5) 0.062(3) -0.010(4) 0.022(2) 0.018(3)
C02J 0.192(9) 0.089(5) 0.096(5) -0.040(4) 0.099(6) -0.047(5)
C21 0.090(4) 0.125(6) 0.064(3) 0.003(4) 0.022(3) 0.041(4)
C18 0.131(5) 0.044(2) 0.054(3) -0.007(2) 0.011(3) 0.014(3)
C20 0.142(6) 0.106(5) 0.056(3) 0.001(3) 0.025(4) 0.051(5)
C4 0.249(11) 0.065(4) 0.051(3) -0.032(3) -0.065(5) 0.063(6)
C19 0.199(8) 0.063(3) 0.059(3) -0.015(3) 0.008(4) 0.021(4)
C24 0.166(7) 0.051(3) 0.067(3) -0.002(3) -0.030(4) -0.009(3)
C37 0.111(5) 0.080(4) 0.106(5) 0.031(4) -0.025(4) -0.039(4)
C39 0.081(4) 0.140(6) 0.067(3) 0.013(4) -0.003(3) -0.051(4)
C38 0.103(5) 0.139(7) 0.080(4) 0.038(5) -0.019(4) -0.059(5)
C3 0.166(9) 0.134(8) 0.073(4) 0.011(5) -0.043(5) -0.082(7)
C25 0.233(10) 0.056(3) 0.080(4) -0.005(3) -0.027(5) -0.023(5)
C6 0.243(16) 0.050(5) 0.052(5) 0.022(4) -0.014(7) -0.010(7)
C10 0.060(6) 0.32(2) 0.039(4) -0.017(8) 0.011(4) 0.020(8)
C7 0.066(5) 0.173(9) 0.072(5) -0.016(6) -0.028(4) 0.026(6)
C9 0.156(8) 0.092(6) 0.078(5) -0.036(5) -0.025(6) 0.019(6)
C8 0.122(6) 0.129(7) 0.102(6) -0.021(6) -0.025(5) -0.041(6)
F7 0.206(7) 0.149(6) 0.102(5) 0.022(5) 0.091(6) -0.022(6)
C0AA 0.142(10) 0.115(9) 0.069(7) -0.041(7) -0.015(7) 0.039(8)
C1AA 0.093(9) 0.33(2) 0.057(6) -0.004(10) 0.002(7) -0.001(10)
C2AA 0.086(6) 0.162(8) 0.094(6) -0.028(7) -0.028(6) -0.008(7)
C3AA 0.144(7) 0.103(7) 0.092(6) -0.033(6) -0.024(6) -0.018(6)
C4AA 0.252(17) 0.079(7) 0.068(7) 0.019(6) -0.033(9) 0.012(10)
F4 0.086(4) 0.083(4) 0.051(3) -0.012(3) 0.023(3) 0.050(3)
F5 0.092(4) 0.093(4) 0.050(3) -0.003(3) 0.041(3) -0.028(4)
F0AA 0.066(4) 0.102(5) 0.033(3) -0.013(4) 0.005(3) 0.021(4)
F2 0.204(15) 0.061(6) 0.051(6) 0.021(5) 0.031(8) -0.006(9)
F1AA 0.083(7) 0.025(4) 0.108(8) 0.022(5) 0.018(7) 0.013(4)
F10 0.067(7) 0.085(11) 0.156(15) 0.080(11) -0.044(9) -0.041(7)
F2AA 0.179(7) 0.145(6) 0.147(6) -0.011(6) 0.104(6) -0.059(6)
F3AA 0.193(7) 0.095(4) 0.132(6) 0.041(4) 0.085(5) -0.030(5)
F13 0.188(8) 0.131(5) 0.103(6) -0.025(6) 0.117(6) -0.025(5)

loop_
_atom_type_symbol
_atom_type_description
_atom_type_scat_dispersion_real
_atom_type_scat_dispersion_imag
_atom_type_scat_source
C C 0.0181 0.0091 'International Tables Vol C Tables 4.2.6.8 and 6.1.1.4'
H H 0.0000 0.0000 'International Tables Vol C Tables 4.2.6.8 and 6.1.1.4'
B B 0.0090 0.0039 'International Tables Vol C Tables 4.2.6.8 and 6.1.1.4'
F F 0.0727 0.0534 'International Tables Vol C Tables 4.2.6.8 and 6.1.1.4'
Fe Fe -1.1336 3.1974 'International Tables Vol C Tables 4.2.6.8 and 6.1.1.4'
N N 0.0311 0.0180 'International Tables Vol C Tables 4.2.6.8 and 6.1.1.4'
P P 0.2955 0.4335 'International Tables Vol C Tables 4.2.6.8 and 6.1.1.4'

loop_
_geom_angle_atom_site_label_1
_geom_angle_atom_site_label_2
_geom_angle_atom_site_label_3
_geom_angle
_geom_angle_site_symmetry_1
_geom_angle_site_symmetry_3
_geom_angle_publ_flag
P2 Fe1 H1A 90.2(10) . . ?
N1 Fe1 P2 84.64(9) . . ?
N1 Fe1 C2 141.7(3) . . ?
N1 Fe1 B1 42.18(15) . . ?
N1 Fe1 C5 96.6(2) . . ?
N1 Fe1 C4 123.3(4) . . ?
N1 Fe1 C3 161.4(4) . . ?
N1 Fe1 H1A 74.8(10) . . ?
C1 Fe1 P2 114.6(2) . . ?
C1 Fe1 N1 106.1(2) . . ?
C1 Fe1 C2 37.8(3) . . ?
C1 Fe1 B1 132.2(3) . . ?
C1 Fe1 C5 40.7(3) . . ?
C1 Fe1 C4 65.9(2) . . ?
C1 Fe1 C3 64.7(3) . . ?
C1 Fe1 H1A 155.1(10) . . ?
C2 Fe1 P2 99.24(18) . . ?
C2 Fe1 B1 161.8(2) . . ?
C2 Fe1 H1A 142.7(11) . . ?
B1 Fe1 P2 98.94(12) . . ?
B1 Fe1 H1A 35.8(10) . . ?
C5 Fe1 P2 154.7(3) . . ?
C5 Fe1 C2 64.5(2) . . ?
C5 Fe1 B1 98.7(2) . . ?
C5 Fe1 C4 39.2(4) . . ?
C5 Fe1 C3 65.7(3) . . ?
C5 Fe1 H1A 114.5(10) . . ?
C4 Fe1 P2 151.6(4) . . ?
C4 Fe1 C2 63.0(3) . . ?
C4 Fe1 B1 99.6(3) . . ?
C4 Fe1 H1A 92.4(10) . . ?
C3 Fe1 P2 113.8(4) . . ?
C3 Fe1 C2 36.9(4) . . ?
C3 Fe1 B1 131.3(5) . . ?
C3 Fe1 C4 38.8(4) . . ?
C3 Fe1 H1A 106.5(11) . . ?
C11 P2 Fe1 103.24(12) . . ?
C11 P2 C41 101.57(17) . . ?
C11 P2 C35 106.11(18) . . ?
C41 P2 Fe1 122.40(15) . . ?
C41 P2 C35 102.1(2) . . ?
C35 P2 Fe1 119.10(16) . . ?
C29 P1 C23 106.12(18) . . ?
C29 P1 C17 106.7(2) . . ?
C29 P1 B1 107.6(2) . . ?
C23 P1 B1 107.7(2) . . ?
C17 P1 C23 104.9(2) . . ?
C17 P1 B1 122.68(18) . . ?
Fe1 N1 H1 112.3 . . ?
C12 N1 Fe1 119.1(2) . . ?
C12 N1 H1 112.3 . . ?
C12 N1 B1 121.8(3) . . ?
B1 N1 Fe1 73.8(2) . . ?
B1 N1 H1 112.3 . . ?
C00C C007 B01L 121.9(3) . . ?
C00W C007 C00C 116.1(3) . . ?
C00W C007 B01L 121.6(3) . . ?
C009 C008 C00Q 115.5(3) . . ?
C009 C008 B01L 123.5(3) . . ?
C00Q C008 B01L 120.5(3) . . ?
C008 C009 H009 118.8 . . ?
C00J C009 C008 122.4(3) . . ?
C00J C009 H009 118.8 . . ?
C00D C00B H00B 118.9 . . ?
C00D C00B C00H 122.1(3) . . ?
C00H C00B H00B 118.9 . . ?
C007 C00C H00C 118.8 . . ?
C00Y C00C C007 122.4(3) . . ?
C00Y C00C H00C 118.8 . . ?
C00B C00D C013 120.6(3) . . ?
C00M C00D C00B 120.9(3) . . ?
C00M C00D C013 118.4(3) . . ?
C00B C00H B01L 121.5(3) . . ?
C00N C00H C00B 115.7(3) . . ?
C00N C00H B01L 122.4(3) . . ?
C00K C00I H00I 118.7 . . ?
C00P C00I H00I 118.7 . . ?
C00P C00I C00K 122.6(3) . . ?
C009 C00J C01H 119.6(3) . . ?
C014 C00J C009 120.9(3) . . ?
C014 C00J C01H 119.5(3) . . ?
C00I C00K B01L 120.0(3) . . ?
C012 C00K C00I 115.7(3) . . ?
C012 C00K B01L 124.1(3) . . ?
C00D C00M H00M 121.0 . . ?
C00R C00M C00D 117.9(3) . . ?
C00R C00M H00M 121.0 . . ?
C00H C00N H00N 118.9 . . ?
C00H C00N C00R 122.3(3) . . ?
C00R C00N H00N 118.9 . . ?
C00I C00P C01M 119.3(4) . . ?
C01C C00P C00I 120.3(4) . . ?
C01C C00P C01M 120.4(4) . . ?
C008 C00Q H00Q 118.8 . . ?
C01B C00Q C008 122.3(3) . . ?
C01B C00Q H00Q 118.8 . . ?
C00M C00R C00N 121.0(3) . . ?
C00M C00R C01S 121.1(3) . . ?
C00N C00R C01S 117.8(3) . . ?
C11 C12 N1 117.4(3) . . ?
C13 C12 N1 122.1(3) . . ?
C13 C12 C11 120.4(3) . . ?
C11 C16 H16 119.5 . . ?
C15 C16 H16 119.5 . . ?
C15 C16 C11 121.0(4) . . ?
C007 C00W H00W 118.9 . . ?
C007 C00W C01G 122.3(4) . . ?
C01G C00W H00W 118.9 . . ?
C15 C14 H14 119.9 . . ?
C15 C14 C13 120.2(4) . . ?
C13 C14 H14 119.9 . . ?
C00C C00Y C01D 119.9(3) . . ?
C00C C00Y C01O 120.3(4) . . ?
C01O C00Y C01D 119.8(3) . . ?
C12 C11 P2 114.7(3) . . ?
C12 C11 C16 118.5(3) . . ?
C16 C11 P2 126.5(3) . . ?
C42 C41 P2 120.3(3) . . ?
C46 C41 P2 121.8(4) . . ?
C46 C41 C42 117.7(4) . . ?
C00K C012 H012 118.9 . . ?
C00K C012 C01N 122.1(4) . . ?
C01N C012 H012 118.9 . . ?
F00L C013 C00D 114.0(4) . . ?
F00L C013 F01V 102.2(5) . . ?
F00L C013 F02I 113.2(6) . . ?
F01V C013 C00D 109.3(4) . . ?
F02I C013 C00D 114.7(4) . . ?
F02I C013 F01V 101.8(5) . . ?
F4 C013 C00D 110.7(4) . . ?
F5 C013 C00D 116.0(5) . . ?
F5 C013 F4 102.9(7) . . ?
F5 C013 F0AA 108.5(7) . . ?
F0AA C013 C00D 114.9(5) . . ?
F0AA C013 F4 102.4(6) . . ?
C00J C014 H014 120.9 . . ?
C00J C014 C01B 118.3(3) . . ?
C01B C014 H014 120.9 . . ?
C16 C15 H15 120.1 . . ?
C14 C15 C16 119.8(4) . . ?
C14 C15 H15 120.1 . . ?
C12 C13 C14 120.1(4) . . ?
C12 C13 H13 119.9 . . ?
C14 C13 H13 119.9 . . ?
C30 C29 P1 121.6(3) . . ?
C34 C29 P1 120.2(3) . . ?
C34 C29 C30 118.1(4) . . ?
C00Q C01B C014 120.6(3) . . ?
C00Q C01B C01R 120.6(4) . . ?
C014 C01B C01R 118.8(4) . . ?
C00P C01C H01C 120.9 . . ?
C01N C01C C00P 118.3(4) . . ?
C01N C01C H01C 120.9 . . ?
F00A C01D F00S 102.7(4) . . ?
F00A C01D C00Y 113.4(4) . . ?
F00G C01D F00A 108.8(5) . . ?
F00G C01D F00S 103.8(5) . . ?
F00G C01D C00Y 114.7(3) . . ?
F00S C01D C00Y 112.5(4) . . ?
C28 C23 P1 121.2(4) . . ?
C24 C23 P1 121.0(4) . . ?
C24 C23 C28 117.6(5) . . ?
C00W C01G C025 119.6(4) . . ?
C01O C01G C00W 120.7(4) . . ?
C01O C01G C025 119.7(4) . . ?
F015 C01H C00J 112.7(5) . . ?
F015 C01H F019 100.3(6) . . ?
F019 C01H C00J 113.3(4) . . ?
F01Y C01H C00J 115.0(4) . . ?
F01Y C01H F015 110.5(7) . . ?
F01Y C01H F019 103.8(6) . . ?
F2 C01H C00J 112.9(7) . . ?
F2 C01H F1AA 104.6(11) . . ?
F1AA C01H C00J 110.3(6) . . ?
F10 C01H C00J 116.2(7) . . ?
F10 C01H F2 112.3(14) . . ?
F10 C01H F1AA 98.9(12) . . ?
C29 C30 H30 120.1 . . ?
C31 C30 C29 119.7(5) . . ?
C31 C30 H30 120.1 . . ?
C36 C35 P2 119.9(4) . . ?
C36 C35 C40 117.7(5) . . ?
C40 C35 P2 122.4(4) . . ?
C007 B01L C00H 103.0(2) . . ?
C007 B01L C00K 113.6(3) . . ?
C008 B01L C007 113.1(3) . . ?
C008 B01L C00H 113.2(3) . . ?
C008 B01L C00K 103.6(2) . . ?
C00K B01L C00H 110.7(3) . . ?
F00E C01M C00P 114.9(4) . . ?
F00E C01M F022 98.8(6) . . ?
F01E C01M F00E 108.7(5) . . ?
F01E C01M C00P 116.1(5) . . ?
F01E C01M F022 104.7(6) . . ?
F022 C01M C00P 111.8(4) . . ?
C012 C01N C02J 119.7(4) . . ?
C01C C01N C012 121.0(4) . . ?
C01C C01N C02J 119.3(4) . . ?
C00Y C01O H01O 120.9 . . ?
C01G C01O C00Y 118.2(3) . . ?
C01G C01O H01O 120.9 . . ?
C22 C17 P1 120.0(4) . . ?
C22 C17 C18 119.6(5) . . ?
C18 C17 P1 120.4(4) . . ?
C41 C42 H42 119.4 . . ?
C43 C42 C41 121.1(5) . . ?
C43 C42 H42 119.4 . . ?
F004 C01R F00O 105.1(4) . . ?
F004 C01R C01B 113.2(4) . . ?
F00O C01R C01B 110.6(5) . . ?
F01A C01R F004 106.1(5) . . ?
F01A C01R F00O 108.6(6) . . ?
F01A C01R C01B 112.9(4) . . ?
F006 C01S C00R 113.7(4) . . ?
F006 C01S F00Z 105.0(5) . . ?
F00T C01S F006 107.3(5) . . ?
F00T C01S C00R 111.7(5) . . ?
F00T C01S F00Z 106.4(5) . . ?
F00Z C01S C00R 112.1(5) . . ?
C41 C46 H46 119.8 . . ?
C41 C46 C45 120.5(5) . . ?
C45 C46 H46 119.8 . . ?
C35 C36 H36 119.9 . . ?
C37 C36 C35 120.2(6) . . ?
C37 C36 H36 119.9 . . ?
C30 C31 H31 119.4 . . ?
C32 C31 C30 121.1(5) . . ?
C32 C31 H31 119.4 . . ?
C29 C34 H34 119.5 . . ?
C33 C34 C29 121.0(5) . . ?
C33 C34 H34 119.5 . . ?
C34 C33 H33 120.2 . . ?
C32 C33 C34 119.7(5) . . ?
C32 C33 H33 120.2 . . ?
C2 C1 Fe1 72.5(3) . . ?
C2 C1 C5 105.9(6) . . ?
C2 C1 C6 129.0(10) . . ?
C2 C1 C1AA 168.0(12) . . ?
C2 C1 C4AA 74.2(10) . . ?
C5 C1 Fe1 69.7(3) . . ?
C5 C1 C6 124.8(10) . . ?
C5 C1 C1AA 62.7(12) . . ?
C5 C1 C4AA 173.7(7) . . ?
C6 C1 Fe1 127.7(5) . . ?
C1AA C1 Fe1 104.9(8) . . ?
C4AA C1 Fe1 115.9(7) . . ?
C4AA C1 C1AA 116.8(14) . . ?
C23 C28 H28 119.7 . . ?
C27 C28 C23 120.6(5) . . ?
C27 C28 H28 119.7 . . ?
F00F C025 C01G 115.4(4) . . ?
F00F C025 F01U 100.0(6) . . ?
F01J C025 F00F 115.5(5) . . ?
F01J C025 C01G 114.8(5) . . ?
F01J C025 F01U 97.0(6) . . ?
F01U C025 C01G 111.2(5) . . ?
C28 C27 H27 119.6 . . ?
C26 C27 C28 120.8(5) . . ?
C26 C27 H27 119.6 . . ?
C31 C32 H32 119.9 . . ?
C33 C32 C31 120.3(5) . . ?
C33 C32 H32 119.9 . . ?
C42 C43 H43 120.0 . . ?
C44 C43 C42 120.1(6) . . ?
C44 C43 H43 120.0 . . ?
C17 C22 H22 119.4 . . ?
C17 C22 C21 121.2(6) . . ?
C21 C22 H22 119.4 . . ?
C35 C40 H40 119.5 . . ?
C39 C40 C35 121.0(6) . . ?
C39 C40 H40 119.5 . . ?
C43 C44 H44 120.0 . . ?
C45 C44 C43 119.9(5) . . ?
C45 C44 H44 120.0 . . ?
C46 C45 H45 119.6 . . ?
C44 C45 C46 120.8(5) . . ?
C44 C45 H45 119.6 . . ?
C27 C26 H26 120.9 . . ?
C25 C26 C27 118.2(5) . . ?
C25 C26 H26 120.9 . . ?
C1 C2 Fe1 69.7(3) . . ?
C1 C2 C7 123.4(10) . . ?
C1 C2 C2AA 179.4(11) . . ?
C1 C2 C4AA 65.0(11) . . ?
C3 C2 Fe1 70.3(4) . . ?
C3 C2 C1 111.9(7) . . ?
C3 C2 C7 124.4(11) . . ?
C3 C2 C2AA 67.6(11) . . ?
C3 C2 C4AA 176.4(12) . . ?
C7 C2 Fe1 132.2(5) . . ?
C2AA C2 Fe1 110.1(8) . . ?
C2AA C2 C4AA 115.5(13) . . ?
C4AA C2 Fe1 109.5(8) . . ?
Fe1 B1 H1A 55.9(14) . . ?
Fe1 B1 H1B 108(2) . . ?
P1 B1 Fe1 144.9(2) . . ?
P1 B1 H1A 96.4(15) . . ?
P1 B1 H1B 101(2) . . ?
N1 B1 Fe1 64.05(19) . . ?
N1 B1 P1 120.1(3) . . ?
N1 B1 H1A 113.3(15) . . ?
N1 B1 H1B 114(2) . . ?
H1A B1 H1B 110(3) . . ?
C1 C5 Fe1 69.5(3) . . ?
C1 C5 C10 126.1(11) . . ?
C1 C5 C1AA 73.3(10) . . ?
C4 C5 Fe1 70.9(4) . . ?
C4 C5 C1 105.7(6) . . ?
C4 C5 C10 128.1(12) . . ?
C4 C5 C1AA 177.9(9) . . ?
C10 C5 Fe1 126.0(5) . . ?
C1AA C5 Fe1 110.3(8) . . ?
F01X C02J C01N 119.4(6) . . ?
F01X C02J F02G 104.1(12) . . ?
F01X C02J F7 117.6(10) . . ?
F02G C02J C01N 108.3(8) . . ?
F02G C02J F7 96.0(8) . . ?
F7 C02J C01N 108.1(8) . . ?
F2AA C02J C01N 109.0(8) . . ?
F2AA C02J F3AA 108.8(9) . . ?
F3AA C02J C01N 109.4(8) . . ?
F13 C02J C01N 121.8(8) . . ?
F13 C02J F2AA 96.6(13) . . ?
F13 C02J F3AA 110.2(10) . . ?
C22 C21 H21 120.1 . . ?
C20 C21 C22 119.9(7) . . ?
C20 C21 H21 120.1 . . ?
C17 C18 H18 120.7 . . ?
C17 C18 C19 118.6(6) . . ?
C19 C18 H18 120.7 . . ?
C21 C20 H20 120.2 . . ?
C21 C20 C19 119.5(6) . . ?
C19 C20 H20 120.2 . . ?
C5 C4 Fe1 70.0(3) . . ?
C5 C4 C9 128.7(13) . . ?
C5 C4 C0AA 81.4(12) . . ?
C5 C4 C3AA 175.6(11) . . ?
C3 C4 Fe1 70.1(4) . . ?
C3 C4 C5 108.2(6) . . ?
C3 C4 C9 123.1(14) . . ?
C3 C4 C0AA 170.0(12) . . ?
C3 C4 C3AA 67.5(11) . . ?
C9 C4 Fe1 127.2(5) . . ?
C0AA C4 Fe1 116.9(8) . . ?
C0AA C4 C3AA 102.8(10) . . ?
C3AA C4 Fe1 108.5(8) . . ?
C18 C19 C20 121.1(7) . . ?
C18 C19 H19 119.4 . . ?
C20 C19 H19 119.4 . . ?
C23 C24 H24 119.8 . . ?
C23 C24 C25 120.4(6) . . ?
C25 C24 H24 119.8 . . ?
C36 C37 H37 119.5 . . ?
C38 C37 C36 121.1(7) . . ?
C38 C37 H37 119.5 . . ?
C40 C39 H39 120.5 . . ?
C38 C39 C40 119.1(7) . . ?
C38 C39 H39 120.5 . . ?
C37 C38 C39 120.9(6) . . ?
C37 C38 H38 119.5 . . ?
C39 C38 H38 119.5 . . ?
C2 C3 Fe1 72.8(4) . . ?
C2 C3 C4 108.1(7) . . ?
C2 C3 C8 123.5(13) . . ?
C2 C3 C2AA 70.4(12) . . ?
C2 C3 C3AA 175.1(9) . . ?
C4 C3 Fe1 71.0(4) . . ?
C4 C3 C8 127.6(14) . . ?
C4 C3 C2AA 174.5(9) . . ?
C4 C3 C3AA 70.5(11) . . ?
C8 C3 Fe1 129.9(7) . . ?
C2AA C3 Fe1 113.0(9) . . ?
C2AA C3 C3AA 110.6(11) . . ?
C3AA C3 Fe1 110.6(8) . . ?
C26 C25 C24 122.4(6) . . ?
C26 C25 H25 118.8 . . ?
C24 C25 H25 118.8 . . ?
C1 C6 H6A 109.5 . . ?
C1 C6 H6B 109.5 . . ?
C1 C6 H6C 109.5 . . ?
H6A C6 H6B 109.5 . . ?
H6A C6 H6C 109.5 . . ?
H6B C6 H6C 109.5 . . ?
C5 C10 H10A 109.5 . . ?
C5 C10 H10B 109.5 . . ?
C5 C10 H10C 109.5 . . ?
H10A C10 H10B 109.5 . . ?
H10A C10 H10C 109.5 . . ?
H10B C10 H10C 109.5 . . ?
C2 C7 H7A 109.5 . . ?
C2 C7 H7B 109.5 . . ?
C2 C7 H7C 109.5 . . ?
H7A C7 H7B 109.5 . . ?
H7A C7 H7C 109.5 . . ?
H7B C7 H7C 109.5 . . ?
C4 C9 H9A 109.5 . . ?
C4 C9 H9B 109.5 . . ?
C4 C9 H9C 109.5 . . ?
H9A C9 H9B 109.5 . . ?
H9A C9 H9C 109.5 . . ?
H9B C9 H9C 109.5 . . ?
C3 C8 H8A 109.5 . . ?
C3 C8 H8B 109.5 . . ?
C3 C8 H8C 109.5 . . ?
H8A C8 H8B 109.5 . . ?
H8A C8 H8C 109.5 . . ?
H8B C8 H8C 109.5 . . ?
C4 C0AA H0AA 109.5 . . ?
C4 C0AA H0AB 109.5 . . ?
C4 C0AA H0AC 109.5 . . ?
H0AA C0AA H0AB 109.5 . . ?
H0AA C0AA H0AC 109.5 . . ?
H0AB C0AA H0AC 109.5 . . ?
C1 C1AA H1AA 119.1 . . ?
C1 C1AA H1AB 119.1 . . ?
C5 C1AA C1 44.1(7) . . ?
C5 C1AA H1AA 119.1 . . ?
C5 C1AA H1AB 119.1 . . ?
H1AA C1AA H1AB 116.6 . . ?
C2 C2AA H2AA 119.3 . . ?
C2 C2AA H2AB 119.3 . . ?
C3 C2AA C2 42.0(6) . . ?
C3 C2AA H2AA 119.3 . . ?
C3 C2AA H2AB 119.3 . . ?
H2AA C2AA H2AB 116.8 . . ?
C4 C3AA H3AA 119.3 . . ?
C4 C3AA H3AB 119.3 . . ?
C3 C3AA C4 42.1(6) . . ?
C3 C3AA H3AA 119.3 . . ?
C3 C3AA H3AB 119.3 . . ?
H3AA C3AA H3AB 116.8 . . ?
C1 C4AA C2 40.8(5) . . ?
C1 C4AA H4AA 119.3 . . ?
C1 C4AA H4AB 119.3 . . ?
C2 C4AA H4AA 119.3 . . ?
C2 C4AA H4AB 119.3 . . ?
H4AA C4AA H4AB 117.0 . . ?

loop_
_geom_bond_atom_site_label_1
_geom_bond_atom_site_label_2
_geom_bond_distance
_geom_bond_site_symmetry_2
_geom_bond_publ_flag
Fe1 P2 2.1871(11) . ?
Fe1 N1 2.044(3) . ?
Fe1 C1 2.043(5) . ?
Fe1 C2 2.077(5) . ?
Fe1 B1 2.183(4) . ?
Fe1 C5 2.046(5) . ?
Fe1 C4 2.057(5) . ?
Fe1 C3 2.046(7) . ?
Fe1 H1A 1.81(3) . ?
P2 C11 1.822(4) . ?
P2 C41 1.827(4) . ?
P2 C35 1.832(5) . ?
P1 C29 1.812(5) . ?
P1 C23 1.824(4) . ?
P1 C17 1.818(4) . ?
P1 B1 1.982(4) . ?
F004 C01R 1.322(6) . ?
N1 H1 0.9800 . ?
N1 C12 1.455(5) . ?
N1 B1 1.527(5) . ?
F006 C01S 1.313(6) . ?
C007 C00C 1.395(5) . ?
C007 C00W 1.389(5) . ?
C007 B01L 1.641(5) . ?
C008 C009 1.394(5) . ?
C008 C00Q 1.405(5) . ?
C008 B01L 1.629(5) . ?
C009 H009 0.9300 . ?
C009 C00J 1.390(5) . ?
F00A C01D 1.303(6) . ?
C00B H00B 0.9300 . ?
C00B C00D 1.388(4) . ?
C00B C00H 1.401(4) . ?
C00C H00C 0.9300 . ?
C00C C00Y 1.391(5) . ?
C00D C00M 1.384(5) . ?
C00D C013 1.490(5) . ?
F00E C01M 1.293(6) . ?
F00F C025 1.282(6) . ?
F00G C01D 1.295(6) . ?
C00H C00N 1.388(5) . ?
C00H B01L 1.643(5) . ?
C00I H00I 0.9300 . ?
C00I C00K 1.399(5) . ?
C00I C00P 1.391(5) . ?
C00J C014 1.371(5) . ?
C00J C01H 1.491(5) . ?
C00K C012 1.392(5) . ?
C00K B01L 1.642(5) . ?
F00L C013 1.270(8) . ?
C00M H00M 0.9300 . ?
C00M C00R 1.377(5) . ?
C00N H00N 0.9300 . ?
C00N C00R 1.393(5) . ?
F00O C01R 1.333(8) . ?
C00P C01C 1.391(6) . ?
C00P C01M 1.477(6) . ?
C00Q H00Q 0.9300 . ?
C00Q C01B 1.384(5) . ?
C00R C01S 1.492(6) . ?
F00S C01D 1.328(6) . ?
F00T C01S 1.311(8) . ?
C12 C11 1.388(5) . ?
C12 C13 1.384(6) . ?
C16 H16 0.9300 . ?
C16 C11 1.404(5) . ?
C16 C15 1.378(6) . ?
C00W H00W 0.9300 . ?
C00W C01G 1.399(5) . ?
C14 H14 0.9300 . ?
C14 C15 1.375(6) . ?
C14 C13 1.389(6) . ?
C00Y C01D 1.497(6) . ?
C00Y C01O 1.397(6) . ?
F00Z C01S 1.323(8) . ?
C41 C42 1.389(7) . ?
C41 C46 1.384(6) . ?
C012 H012 0.9300 . ?
C012 C01N 1.399(5) . ?
C013 F01V 1.355(7) . ?
C013 F02I 1.298(6) . ?
C013 F4 1.368(7) . ?
C013 F5 1.288(8) . ?
C013 F0AA 1.353(10) . ?
C014 H014 0.9300 . ?
C014 C01B 1.392(6) . ?
F015 C01H 1.308(9) . ?
C15 H15 0.9300 . ?
C13 H13 0.9300 . ?
C29 C30 1.400(6) . ?
C29 C34 1.390(6) . ?
F019 C01H 1.351(7) . ?
F01A C01R 1.312(7) . ?
C01B C01R 1.512(6) . ?
C01C H01C 0.9300 . ?
C01C C01N 1.374(7) . ?
F01E C01M 1.263(6) . ?
C23 C28 1.391(6) . ?
C23 C24 1.359(7) . ?
C01G C01O 1.377(6) . ?
C01G C025 1.491(6) . ?
C01H F01Y 1.300(7) . ?
C01H F2 1.252(12) . ?
C01H F1AA 1.369(10) . ?
C01H F10 1.247(15) . ?
C30 H30 0.9300 . ?
C30 C31 1.373(7) . ?
F01J C025 1.249(7) . ?
C35 C36 1.395(7) . ?
C35 C40 1.402(7) . ?
C01M F022 1.336(7) . ?
C01N C02J 1.477(7) . ?
C01O H01O 0.9300 . ?
C17 C22 1.381(7) . ?
C17 C18 1.383(7) . ?
C42 H42 0.9300 . ?
C42 C43 1.376(7) . ?
C46 H46 0.9300 . ?
C46 C45 1.390(8) . ?
F01U C025 1.377(9) . ?
C36 H36 0.9300 . ?
C36 C37 1.383(9) . ?
F01X C02J 1.294(13) . ?
C31 H31 0.9300 . ?
C31 C32 1.367(8) . ?
C34 H34 0.9300 . ?
C34 C33 1.384(7) . ?
C33 H33 0.9300 . ?
C33 C32 1.361(8) . ?
C1 C2 1.335(10) . ?
C1 C5 1.423(10) . ?
C1 C6 1.526(10) . ?
C1 C1AA 1.96(2) . ?
C1 C4AA 1.85(3) . ?
C28 H28 0.9300 . ?
C28 C27 1.382(7) . ?
C27 H27 0.9300 . ?
C27 C26 1.360(9) . ?
C32 H32 0.9300 . ?
C43 H43 0.9300 . ?
C43 C44 1.372(9) . ?
C22 H22 0.9300 . ?
C22 C21 1.389(8) . ?
C40 H40 0.9300 . ?
C40 C39 1.388(8) . ?
C44 H44 0.9300 . ?
C44 C45 1.347(9) . ?
C45 H45 0.9300 . ?
C26 H26 0.9300 . ?
C26 C25 1.342(10) . ?
C2 C3 1.306(13) . ?
C2 C7 1.566(12) . ?
C2 C2AA 1.84(2) . ?
C2 C4AA 1.97(2) . ?
B1 H1A 1.28(3) . ?
B1 H1B 1.23(4) . ?
F02G C02J 1.348(19) . ?
C5 C4 1.375(12) . ?
C5 C10 1.542(12) . ?
C5 C1AA 1.82(4) . ?
C02J F7 1.393(16) . ?
C02J F2AA 1.349(17) . ?
C02J F3AA 1.411(15) . ?
C02J F13 1.271(13) . ?
C21 H21 0.9300 . ?
C21 C20 1.351(11) . ?
C18 H18 0.9300 . ?
C18 C19 1.392(8) . ?
C20 H20 0.9300 . ?
C20 C19 1.397(11) . ?
C4 C3 1.364(14) . ?
C4 C9 1.550(13) . ?
C4 C0AA 1.91(2) . ?
C4 C3AA 1.92(2) . ?
C19 H19 0.9300 . ?
C24 H24 0.9300 . ?
C24 C25 1.378(8) . ?
C37 H37 0.9300 . ?
C37 C38 1.343(11) . ?
C39 H39 0.9300 . ?
C39 C38 1.377(12) . ?
C38 H38 0.9300 . ?
C3 C8 1.586(15) . ?
C3 C2AA 1.80(2) . ?
C3 C3AA 1.88(2) . ?
C25 H25 0.9300 . ?
C6 H6A 0.9600 . ?
C6 H6B 0.9600 . ?
C6 H6C 0.9600 . ?
C10 H10A 0.9600 . ?
C10 H10B 0.9600 . ?
C10 H10C 0.9600 . ?
C7 H7A 0.9600 . ?
C7 H7B 0.9600 . ?
C7 H7C 0.9600 . ?
C9 H9A 0.9600 . ?
C9 H9B 0.9600 . ?
C9 H9C 0.9600 . ?
C8 H8A 0.9600 . ?
C8 H8B 0.9600 . ?
C8 H8C 0.9600 . ?
C0AA H0AA 0.9600 . ?
C0AA H0AB 0.9600 . ?
C0AA H0AC 0.9600 . ?
C1AA H1AA 0.9700 . ?
C1AA H1AB 0.9700 . ?
C2AA H2AA 0.9700 . ?
C2AA H2AB 0.9700 . ?
C3AA H3AA 0.9700 . ?
C3AA H3AB 0.9700 . ?
C4AA H4AA 0.9700 . ?
C4AA H4AB 0.9700 . ?

loop_
_platon_squeeze_void_nr
_platon_squeeze_void_average_x
_platon_squeeze_void_average_y
_platon_squeeze_void_average_z
_platon_squeeze_void_volume
_platon_squeeze_void_count_electrons
_platon_squeeze_void_content
1 0.251 -0.165 0.351 198 46 ' '
2 0.251 0.665 0.851 198 46 ' '
3 0.277 0.448 0.259 9 0 ' '
4 0.277 0.052 0.759 9 0 ' '
5 0.749 0.335 0.149 198 46 ' '
6 0.749 0.165 0.649 198 46 ' '
7 0.723 0.948 0.241 9 0 ' '
8 0.723 0.552 0.741 9 0 ' '
